data_7102515
loop_
_publ_author_name
'Cador, Olivier'
'Dei, Andrea'
'Sangregorio, Claudio'

_publ_section_title
;
 Isotopic effects may induce cooperativity in valence tautomeric
 transition.
;
_journal_issue 6
_journal_name_full 'Chemical communications (Cambridge, England)'
_journal_page_first 652
_journal_page_last 653
_journal_paper_doi 10.1039/b313049e
_journal_year 2004
_chemical_formula_moiety 'C31.5 H47 Cl3 Co1 F6 N4 O2 P1'
_chemical_formula_sum 'C31.5 H44 Cl3 Co D3 F6 N4 O2 P'
_chemical_formula_weight 826.00
_chemical_name_common
;
(dl-5,7,7,12,14,14-Hexamethyl-1,4,8,11-tetra-
azacyclotetradecane N,N',N'',N''' )-(9,10-dioxophenanthrene-O,O')-
cobalt(ii) hexafluorophosphate dichloromethane solvate
;
_chemical_name_systematic
;
(dl-5,7,7,12,14,14-Hexamethyl-1,4,8,11-tetra-azacyclotetradecane N,N',N'',N'''
)-(9,10-dioxophenanthrene-O,O')-cobalt(ii) hexafluorophosphate dichloromethane
solvate
;
_space_group_IT_number 15
_symmetry_cell_setting monoclinic
_symmetry_space_group_name_Hall '-C 2yc'
_symmetry_space_group_name_H-M 'C 1 2/c 1'
_atom_sites_solution_hydrogens geom
_atom_sites_solution_primary direct
_atom_sites_solution_secondary difmap
_audit_creation_method SHELXL-97
_cell_angle_alpha 90.00
_cell_angle_beta 101.41(2)
_cell_angle_gamma 90.00
_cell_formula_units_Z 8
_cell_length_a 20.303(4)
_cell_length_b 12.647(2)
_cell_length_c 29.649(10)
_cell_measurement_reflns_used 25
_cell_measurement_temperature 293(2)
_cell_measurement_theta_max 12.13
_cell_measurement_theta_min 7.66
_cell_volume 7463(3)
_computing_cell_refinement 'CAD4 Express (Enraf Nonius, 1994)'
_computing_data_collection 'CAD4 Express (Enraf Nonius, 1994)'
_computing_data_reduction 'XCAD4 (Harms & Wocadlo, 1995)'
_computing_structure_refinement 'SHELXL-97 (Sheldrick, 1997)'
_computing_structure_solution 'SIR-2002 (Giacovazzo, 2002)'
_diffrn_ambient_temperature 293(2)
_diffrn_measured_fraction_theta_full 0.977
_diffrn_measured_fraction_theta_max 0.977
_diffrn_measurement_device_type 'Nonius MACH34'
_diffrn_measurement_method 'non-profiled omega/2theta scans'
_diffrn_orient_matrix_type
;
x-axis points to radiation source
the matrix is specified in reciprocal space
;
_diffrn_orient_matrix_UB_11 0.002340
_diffrn_orient_matrix_UB_12 0.075608
_diffrn_orient_matrix_UB_13 -0.009241
_diffrn_orient_matrix_UB_21 0.046257
_diffrn_orient_matrix_UB_22 0.005548
_diffrn_orient_matrix_UB_23 0.019263
_diffrn_orient_matrix_UB_31 0.019504
_diffrn_orient_matrix_UB_32 -0.022195
_diffrn_orient_matrix_UB_33 -0.026990
_diffrn_radiation_monochromator graphite
_diffrn_radiation_source 'fine-focus sealed tube'
_diffrn_radiation_type MoK\a
_diffrn_radiation_wavelength 0.71073
_diffrn_reflns_av_R_equivalents 0.0435
_diffrn_reflns_av_sigmaI/netI 0.1441
_diffrn_reflns_limit_h_max 24
_diffrn_reflns_limit_h_min -9
_diffrn_reflns_limit_k_max 15
_diffrn_reflns_limit_k_min 0
_diffrn_reflns_limit_l_max 31
_diffrn_reflns_limit_l_min -35
_diffrn_reflns_number 7222
_diffrn_reflns_theta_full 25.00
_diffrn_reflns_theta_max 25.00
_diffrn_reflns_theta_min 2.05
_diffrn_standards_decay_% 13
_diffrn_standards_interval_time 60
_diffrn_standards_number 3
_exptl_absorpt_coefficient_mu 0.782
_exptl_absorpt_correction_T_max 0.9988
_exptl_absorpt_correction_T_min 0.8968
_exptl_absorpt_correction_type psi-scan
_exptl_crystal_colour 'deep brown'
_exptl_crystal_density_diffrn 1.461
_exptl_crystal_density_method 'not measured'
_exptl_crystal_description prism
_exptl_crystal_F_000 3392
_exptl_crystal_size_max 0.6
_exptl_crystal_size_mid 0.3
_exptl_crystal_size_min 0.3
_refine_diff_density_max 0.827
_refine_diff_density_min -0.529
_refine_diff_density_rms 0.106
_refine_ls_extinction_method none
_refine_ls_goodness_of_fit_ref 1.033
_refine_ls_hydrogen_treatment mixed
_refine_ls_matrix_type full
_refine_ls_number_parameters 446
_refine_ls_number_reflns 6428
_refine_ls_number_restraints 0
_refine_ls_restrained_S_all 1.033
_refine_ls_R_factor_all 0.2067
_refine_ls_R_factor_gt 0.0785
_refine_ls_shift/su_max 0.021
_refine_ls_shift/su_mean 0.002
_refine_ls_structure_factor_coef Fsqd
_refine_ls_weighting_details 'calc w=1/[\s^2^(Fo^2^)+(0.1437P)^2^+8.4410P] where P=(Fo^2^+2Fc^2^)/3'
_refine_ls_weighting_scheme calc
_refine_ls_wR_factor_gt 0.2148
_refine_ls_wR_factor_ref 0.2788
_reflns_number_gt 3083
_reflns_number_total 6428
_reflns_threshold_expression >2sigma(I)
_cod_data_source_file b313049e.txt
_cod_data_source_block cd2cl2
_cod_original_sg_symbol_H-M C2/c
_cod_original_formula_sum 'C31.5 H44 D3 Cl3 Co1 F6 N4 O2 P1'
_cod_database_code 7102515

loop_
_symmetry_equiv_pos_as_xyz
'x, y, z'
'-x, y, -z+1/2'
'x+1/2, y+1/2, z'
'-x+1/2, y+1/2, -z+1/2'
'-x, -y, -z'
'x, -y, z-1/2'
'-x+1/2, -y+1/2, -z'
'x+1/2, -y+1/2, z-1/2'

loop_
_atom_site_label
_atom_site_type_symbol
_atom_site_fract_x
_atom_site_fract_y
_atom_site_fract_z
_atom_site_U_iso_or_equiv
_atom_site_adp_type
_atom_site_occupancy
_atom_site_symmetry_multiplicity
_atom_site_calc_flag
_atom_site_refinement_flags
Co1 Co 0.61102(5) 0.21441(8) 0.62980(3) 0.0394(3) Uani 1 1 d .
O1 O 0.5974(3) 0.1090(4) 0.6772(2) 0.0559(14) Uani 1 1 d .
O2 O 0.6752(3) 0.2762(4) 0.68433(19) 0.0540(14) Uani 1 1 d .
N1 N 0.6729(3) 0.0987(5) 0.6085(2) 0.054(2) Uani 1 1 d .
H100 H 0.6768(7) 0.067(5) 0.623(2) 0.065 Uiso 1 1 calc R
N2 N 0.5345(3) 0.1406(5) 0.5830(2) 0.0507(18) Uani 1 1 d .
H200 H 0.5313(5) 0.166(3) 0.563(3) 0.061 Uiso 1 1 calc R
N3 N 0.5444(3) 0.3347(5) 0.6398(2) 0.0512(17) Uani 1 1 d .
H300 H 0.5624(17) 0.361(3) 0.667(3) 0.061 Uiso 1 1 calc R
N4 N 0.6444(3) 0.3238(5) 0.5864(2) 0.0475(16) Uani 1 1 d .
H400 H 0.624(2) 0.3126(12) 0.560(3) 0.057 Uiso 1 1 calc R
C1 C 0.6343(4) 0.1303(6) 0.7180(3) 0.0481(19) Uani 1 1 d .
C2 C 0.6326(4) 0.0650(6) 0.7575(3) 0.0486(19) Uani 1 1 d .
C3 C 0.5884(4) -0.0207(7) 0.7528(3) 0.060(2) Uani 1 1 d .
H3 H 0.5615 -0.0374 0.7245 0.072 Uiso 1 1 calc R
C4 C 0.5862(5) -0.0808(7) 0.7923(4) 0.068(3) Uani 1 1 d .
H4 H 0.5560 -0.1368 0.7903 0.082 Uiso 1 1 calc R
C5 C 0.6268(5) -0.0591(8) 0.8333(3) 0.069(3) Uani 1 1 d .
H5 H 0.6252 -0.1015 0.8587 0.083 Uiso 1 1 calc R
C6 C 0.6703(5) 0.0244(7) 0.8376(3) 0.067(2) Uani 1 1 d .
H6 H 0.6973 0.0385 0.8661 0.080 Uiso 1 1 calc R
C7 C 0.6749(4) 0.0887(6) 0.8003(3) 0.052(2) Uani 1 1 d .
C8 C 0.7204(4) 0.1808(6) 0.8030(3) 0.053(2) Uani 1 1 d .
C9 C 0.7654(5) 0.2045(8) 0.8449(3) 0.071(3) Uani 1 1 d .
H9 H 0.7665 0.1623 0.8707 0.085 Uiso 1 1 calc R
C10 C 0.8072(5) 0.2898(8) 0.8469(3) 0.076(3) Uani 1 1 d .
H10 H 0.8372 0.3043 0.8742 0.092 Uiso 1 1 calc R
C11 C 0.8059(5) 0.3558(8) 0.8090(3) 0.071(3) Uani 1 1 d .
H11 H 0.8335 0.4150 0.8112 0.086 Uiso 1 1 calc R
C12 C 0.7633(4) 0.3317(7) 0.7687(3) 0.059(2) Uani 1 1 d .
H12 H 0.7629 0.3744 0.7431 0.071 Uiso 1 1 calc R
C13 C 0.7199(4) 0.2436(6) 0.7649(3) 0.0448(18) Uani 1 1 d .
C14 C 0.6756(3) 0.2197(6) 0.7214(3) 0.0460(18) Uani 1 1 d .
C15 C 0.6318(4) 0.0431(7) 0.5700(3) 0.060(2) Uani 1 1 d .
H15A H 0.6500 -0.0271 0.5676 0.073 Uiso 1 1 calc R
H15B H 0.6331 0.0807 0.5416 0.073 Uiso 1 1 calc R
C16 C 0.5604(4) 0.0342(6) 0.5760(3) 0.055(2) Uani 1 1 d .
H16A H 0.5331 0.0020 0.5489 0.066 Uiso 1 1 calc R
H16B H 0.5581 -0.0102 0.6023 0.066 Uiso 1 1 calc R
C17 C 0.4662(4) 0.1354(7) 0.5952(3) 0.054(2) Uani 1 1 d .
H17 H 0.4700 0.0961 0.6241 0.065 Uiso 1 1 calc R
C18 C 0.4400(4) 0.2444(7) 0.6020(3) 0.060(2) Uani 1 1 d .
H18A H 0.3927 0.2374 0.6031 0.072 Uiso 1 1 calc R
H18B H 0.4426 0.2856 0.5748 0.072 Uiso 1 1 calc R
C19 C 0.4726(4) 0.3091(7) 0.6436(3) 0.059(2) Uani 1 1 d .
C20 C 0.5505(4) 0.4203(7) 0.6075(3) 0.064(2) Uani 1 1 d .
H20A H 0.5371 0.4867 0.6193 0.077 Uiso 1 1 calc R
H20B H 0.5210 0.4066 0.5781 0.077 Uiso 1 1 calc R
C21 C 0.6219(4) 0.4280(6) 0.6009(3) 0.061(2) Uani 1 1 d .
H21A H 0.6251 0.4808 0.5777 0.073 Uiso 1 1 calc R
H21B H 0.6508 0.4496 0.6295 0.073 Uiso 1 1 calc R
C22 C 0.7175(4) 0.3238(6) 0.5852(3) 0.051(2) Uani 1 1 d .
H22 H 0.7425 0.3377 0.6165 0.061 Uiso 1 1 calc R
C23 C 0.7394(4) 0.2186(7) 0.5702(3) 0.064(2) Uani 1 1 d .
H23A H 0.7835 0.2283 0.5629 0.077 Uiso 1 1 calc R
H23B H 0.7091 0.2004 0.5417 0.077 Uiso 1 1 calc R
C24 C 0.7436(4) 0.1222(7) 0.6020(3) 0.061(2) Uani 1 1 d .
C25 C 0.4158(4) 0.0774(9) 0.5577(4) 0.079(3) Uani 1 1 d .
H25A H 0.4121 0.1142 0.5290 0.118 Uiso 1 1 calc R
H25B H 0.3727 0.0753 0.5663 0.118 Uiso 1 1 calc R
H25C H 0.4312 0.0066 0.5545 0.118 Uiso 1 1 calc R
C26 C 0.4743(5) 0.2520(8) 0.6888(3) 0.072(3) Uani 1 1 d .
H26A H 0.4292 0.2380 0.6925 0.108 Uiso 1 1 calc R
H26B H 0.4966 0.2955 0.7137 0.108 Uiso 1 1 calc R
H26C H 0.4981 0.1865 0.6888 0.108 Uiso 1 1 calc R
C27 C 0.4318(5) 0.4119(8) 0.6447(4) 0.085(3) Uani 1 1 d .
H27A H 0.4241 0.4446 0.6149 0.127 Uiso 1 1 calc R
H27B H 0.4564 0.4595 0.6671 0.127 Uiso 1 1 calc R
H27C H 0.3894 0.3954 0.6527 0.127 Uiso 1 1 calc R
C28 C 0.7356(5) 0.4094(8) 0.5536(3) 0.074(3) Uani 1 1 d .
H28A H 0.7117 0.3971 0.5227 0.111 Uiso 1 1 calc R
H28B H 0.7831 0.4076 0.5543 0.111 Uiso 1 1 calc R
H28C H 0.7235 0.4774 0.5638 0.111 Uiso 1 1 calc R
C29 C 0.7731(5) 0.0273(8) 0.5786(4) 0.084(3) Uani 1 1 d .
H29A H 0.7473 0.0174 0.5480 0.125 Uiso 1 1 calc R
H29B H 0.7712 -0.0357 0.5963 0.125 Uiso 1 1 calc R
H29C H 0.8190 0.0421 0.5770 0.125 Uiso 1 1 calc R
C30 C 0.7877(5) 0.1425(9) 0.6490(3) 0.081(3) Uani 1 1 d .
H30A H 0.8325 0.1591 0.6453 0.122 Uiso 1 1 calc R
H30B H 0.7887 0.0804 0.6677 0.122 Uiso 1 1 calc R
H30C H 0.7698 0.2007 0.6635 0.122 Uiso 1 1 calc R
C31 C 0.3971(7) 0.3613(10) 0.2643(6) 0.128(5) Uani 1 1 d .
D31A H 0.4107 0.3453 0.2355 0.153 Uiso 1 1 calc R
D31B H 0.3574 0.3194 0.2655 0.153 Uiso 1 1 calc R
Cl1 Cl 0.3762(2) 0.4914(3) 0.26455(16) 0.1557(19) Uani 1 1 d .
Cl2 Cl 0.46044(19) 0.3236(3) 0.30906(13) 0.1187(12) Uani 1 1 d .
P1 P 0.53435(14) 0.2770(2) 0.45148(9) 0.0741(8) Uani 1 1 d .
F1 F 0.4688(5) 0.3270(11) 0.4309(3) 0.194(5) Uani 1 1 d .
F2 F 0.6054(5) 0.2453(13) 0.4757(4) 0.232(7) Uani 1 1 d .
F6 F 0.5064(7) 0.1894(9) 0.4784(4) 0.214(5) Uani 1 1 d .
F3 F 0.5337(9) 0.2028(9) 0.4126(3) 0.250(8) Uani 1 1 d .
F4 F 0.5294(7) 0.3360(11) 0.4955(4) 0.242(7) Uani 1 1 d .
F5 F 0.5641(6) 0.3563(11) 0.4248(6) 0.262(8) Uani 1 1 d .
Cl31 Cl 0.2716(9) 0.2539(14) 0.4652(6) 0.229(6) Uiso 0.50 1 d P
Cl32 Cl 0.3253(8) 0.2904(12) 0.4755(5) 0.137(5) Uiso 0.30 1 d P
Cl33 Cl 0.2755(16) 0.311(3) 0.4989(13) 0.191(11) Uiso 0.20 1 d P

loop_
_atom_site_aniso_label
_atom_site_aniso_U_11
_atom_site_aniso_U_22
_atom_site_aniso_U_33
_atom_site_aniso_U_23
_atom_site_aniso_U_13
_atom_site_aniso_U_12
Co1 0.0392(5) 0.0411(5) 0.0388(5) 0.0048(5) 0.0097(4) -0.0043(5)
O1 0.051(3) 0.049(3) 0.070(4) -0.005(3) 0.021(3) -0.013(3)
O2 0.052(3) 0.041(3) 0.072(4) 0.007(3) 0.019(3) -0.008(3)
N1 0.054(4) 0.062(4) 0.046(4) 0.014(3) 0.008(3) 0.000(3)
N2 0.050(4) 0.058(4) 0.042(4) 0.001(3) 0.003(3) -0.007(3)
N3 0.045(4) 0.057(4) 0.055(4) 0.003(3) 0.019(3) 0.002(3)
N4 0.050(4) 0.049(4) 0.045(4) 0.004(3) 0.015(3) 0.000(3)
C1 0.031(4) 0.044(4) 0.074(6) -0.004(4) 0.023(4) 0.001(3)
C2 0.038(4) 0.045(4) 0.070(6) 0.003(4) 0.027(4) 0.001(3)
C3 0.048(5) 0.059(5) 0.076(6) 0.008(5) 0.023(4) -0.011(4)
C4 0.059(6) 0.066(6) 0.087(7) 0.023(5) 0.035(6) 0.002(5)
C5 0.072(6) 0.073(6) 0.070(7) 0.032(5) 0.032(5) 0.009(5)
C6 0.067(6) 0.068(6) 0.068(6) 0.017(5) 0.020(5) -0.001(5)
C7 0.046(5) 0.047(5) 0.067(6) -0.004(4) 0.022(4) 0.008(4)
C8 0.058(5) 0.045(4) 0.063(6) -0.006(4) 0.026(4) 0.009(4)
C9 0.077(6) 0.073(6) 0.063(6) 0.005(5) 0.013(5) -0.017(5)
C10 0.082(7) 0.082(7) 0.062(6) -0.016(6) 0.005(5) -0.016(6)
C11 0.075(7) 0.061(6) 0.077(7) -0.013(5) 0.014(5) -0.022(5)
C12 0.058(5) 0.059(5) 0.065(6) -0.002(4) 0.025(5) -0.012(4)
C13 0.039(4) 0.039(4) 0.059(5) -0.002(3) 0.016(4) -0.002(3)
C14 0.035(4) 0.039(4) 0.070(5) 0.004(4) 0.024(4) 0.001(3)
C15 0.058(5) 0.057(5) 0.070(6) -0.003(4) 0.021(4) -0.002(4)
C16 0.061(5) 0.050(5) 0.052(5) -0.011(4) 0.005(4) -0.005(4)
C17 0.048(5) 0.062(5) 0.054(5) 0.002(4) 0.015(4) -0.005(4)
C18 0.031(4) 0.082(6) 0.067(6) -0.001(5) 0.005(4) 0.000(4)
C19 0.034(4) 0.074(6) 0.071(6) -0.009(5) 0.014(4) 0.008(4)
C20 0.064(6) 0.050(5) 0.086(7) 0.008(5) 0.029(5) 0.012(4)
C21 0.075(6) 0.038(4) 0.075(6) 0.013(4) 0.029(5) -0.003(4)
C22 0.047(5) 0.062(5) 0.045(5) 0.001(4) 0.007(4) -0.016(4)
C23 0.047(5) 0.079(6) 0.072(6) 0.015(5) 0.021(4) -0.007(5)
C24 0.041(5) 0.079(6) 0.064(6) 0.013(5) 0.016(4) 0.005(4)
C25 0.046(5) 0.109(8) 0.078(7) -0.019(6) 0.003(5) -0.021(5)
C26 0.062(6) 0.104(7) 0.055(6) -0.004(5) 0.024(5) -0.014(5)
C27 0.069(7) 0.079(7) 0.116(9) -0.004(6) 0.042(6) 0.028(5)
C28 0.079(7) 0.079(7) 0.068(6) 0.007(5) 0.026(5) -0.021(5)
C29 0.074(7) 0.087(7) 0.099(8) 0.023(6) 0.038(6) 0.031(6)
C30 0.057(6) 0.112(8) 0.075(7) 0.019(6) 0.015(5) 0.002(6)
C31 0.095(9) 0.092(9) 0.175(15) -0.024(9) -0.023(9) 0.016(7)
Cl1 0.193(4) 0.096(3) 0.147(4) -0.029(2) -0.041(3) 0.037(3)
Cl2 0.114(3) 0.123(3) 0.111(3) -0.004(2) 0.003(2) 0.015(2)
P1 0.0781(18) 0.0813(18) 0.0589(15) 0.0125(15) 0.0041(13) -0.0031(15)
F1 0.121(7) 0.310(14) 0.143(8) 0.041(9) 0.005(6) 0.071(8)
F2 0.090(6) 0.44(2) 0.162(9) 0.083(11) 0.008(6) 0.061(9)
F6 0.325(16) 0.184(10) 0.157(9) 0.038(8) 0.109(10) -0.065(10)
F3 0.47(2) 0.169(10) 0.108(7) -0.028(7) 0.060(11) 0.076(12)
F4 0.304(16) 0.251(13) 0.135(8) -0.106(9) -0.044(10) 0.099(12)
F5 0.170(10) 0.229(13) 0.39(2) 0.188(14) 0.058(11) -0.041(9)

loop_
_atom_type_symbol
_atom_type_description
_atom_type_scat_dispersion_real
_atom_type_scat_dispersion_imag
_atom_type_scat_source
C C 0.0033 0.0016 'International Tables Vol C Tables 4.2.6.8 and 6.1.1.4'
H H 0.0000 0.0000 'International Tables Vol C Tables 4.2.6.8 and 6.1.1.4'
N N 0.0061 0.0033 'International Tables Vol C Tables 4.2.6.8 and 6.1.1.4'
O O 0.0106 0.0060 'International Tables Vol C Tables 4.2.6.8 and 6.1.1.4'
F F 0.0171 0.0103 'International Tables Vol C Tables 4.2.6.8 and 6.1.1.4'
P P 0.1023 0.0942 'International Tables Vol C Tables 4.2.6.8 and 6.1.1.4'
Cl Cl 0.1484 0.1585 'International Tables Vol C Tables 4.2.6.8 and 6.1.1.4'
Co Co 0.3494 0.9721 'International Tables Vol C Tables 4.2.6.8 and 6.1.1.4'

loop_
_geom_angle_atom_site_label_1
_geom_angle_atom_site_label_2
_geom_angle_atom_site_label_3
_geom_angle
_geom_angle_site_symmetry_1
_geom_angle_site_symmetry_3
O1 Co1 O2 81.5(2) . .
O1 Co1 N2 88.9(2) . .
O2 Co1 N2 168.9(2) . .
O1 Co1 N4 169.2(2) . .
O2 Co1 N4 90.0(2) . .
N2 Co1 N4 100.1(3) . .
O1 Co1 N3 101.6(2) . .
O2 Co1 N3 86.5(3) . .
N2 Co1 N3 90.2(3) . .
N4 Co1 N3 84.5(2) . .
O1 Co1 N1 85.5(2) . .
O2 Co1 N1 100.4(2) . .
N2 Co1 N1 84.2(3) . .
N4 Co1 N1 89.4(2) . .
N3 Co1 N1 170.8(3) . .
C1 O1 Co1 112.1(5) . .
C14 O2 Co1 110.9(4) . .
C15 N1 C24 114.0(7) . .
C15 N1 Co1 106.7(5) . .
C24 N1 Co1 122.6(5) . .
C16 N2 C17 111.5(6) . .
C16 N2 Co1 105.3(5) . .
C17 N2 Co1 117.4(5) . .
C20 N3 C19 114.4(6) . .
C20 N3 Co1 107.7(5) . .
C19 N3 Co1 120.7(5) . .
C21 N4 C22 111.8(6) . .
C21 N4 Co1 104.6(5) . .
C22 N4 Co1 117.3(5) . .
O1 C1 C14 117.1(7) . .
O1 C1 C2 121.9(7) . .
C14 C1 C2 121.0(8) . .
C3 C2 C7 121.2(8) . .
C3 C2 C1 118.8(8) . .
C7 C2 C1 120.0(7) . .
C2 C3 C4 117.5(9) . .
C5 C4 C3 121.6(9) . .
C4 C5 C6 120.5(8) . .
C5 C6 C7 121.5(9) . .
C6 C7 C2 117.7(8) . .
C6 C7 C8 123.9(9) . .
C2 C7 C8 118.4(7) . .
C13 C8 C9 119.6(8) . .
C13 C8 C7 120.4(8) . .
C9 C8 C7 120.0(8) . .
C10 C9 C8 119.4(9) . .
C9 C10 C11 121.6(9) . .
C12 C11 C10 118.7(9) . .
C11 C12 C13 121.6(8) . .
C8 C13 C12 119.0(8) . .
C8 C13 C14 120.7(7) . .
C12 C13 C14 120.2(7) . .
O2 C14 C1 118.4(7) . .
O2 C14 C13 122.2(6) . .
C1 C14 C13 119.3(7) . .
N1 C15 C16 111.2(7) . .
N2 C16 C15 109.1(7) . .
N2 C17 C18 111.2(6) . .
N2 C17 C25 111.2(7) . .
C18 C17 C25 109.3(7) . .
C17 C18 C19 119.6(7) . .
C26 C19 C18 113.0(8) . .
C26 C19 N3 108.3(7) . .
C18 C19 N3 109.0(7) . .
C26 C19 C27 107.5(8) . .
C18 C19 C27 108.7(7) . .
N3 C19 C27 110.4(7) . .
N3 C20 C21 109.9(7) . .
N4 C21 C20 109.9(7) . .
N4 C22 C23 111.2(6) . .
N4 C22 C28 112.1(7) . .
C23 C22 C28 109.0(7) . .
C22 C23 C24 120.5(7) . .
N1 C24 C30 108.6(7) . .
N1 C24 C23 107.1(6) . .
C30 C24 C23 112.3(8) . .
N1 C24 C29 111.2(7) . .
C30 C24 C29 109.2(8) . .
C23 C24 C29 108.5(7) . .
Cl1 C31 Cl2 114.4(8) . .
F5 P1 F3 87.5(9) . .
F5 P1 F1 85.3(7) . .
F3 P1 F1 94.6(8) . .
F5 P1 F4 103.2(10) . .
F3 P1 F4 169.3(9) . .
F1 P1 F4 86.4(7) . .
F5 P1 F2 89.0(7) . .
F3 P1 F2 93.5(9) . .
F1 P1 F2 169.9(9) . .
F4 P1 F2 86.7(7) . .
F5 P1 F6 176.5(8) . .
F3 P1 F6 90.0(7) . .
F1 P1 F6 97.3(8) . .
F4 P1 F6 79.3(7) . .
F2 P1 F6 88.7(7) . .
Cl32 Cl31 Cl33 69.3(19) . .
Cl32 Cl31 Cl33 128(2) . 7_556
Cl33 Cl31 Cl33 75(3) . 7_556
Cl32 Cl31 Cl31 105.8(16) . 7_556
Cl33 Cl31 Cl31 45.3(18) . 7_556
Cl33 Cl31 Cl31 29.5(12) 7_556 7_556
Cl31 Cl32 Cl33 57.3(15) . .
Cl31 Cl33 Cl32 53.4(18) . .
Cl31 Cl33 Cl31 105(3) . 7_556
Cl32 Cl33 Cl31 140(3) . 7_556
Cl31 Cl33 Cl33 66(2) . 7_556
Cl32 Cl33 Cl33 109(3) . 7_556
Cl31 Cl33 Cl33 39.2(14) 7_556 7_556

loop_
_geom_bond_atom_site_label_1
_geom_bond_atom_site_label_2
_geom_bond_distance
_geom_bond_site_symmetry_2
Co1 O1 1.997(6) .
Co1 O2 2.022(6) .
Co1 N2 2.087(6) .
Co1 N4 2.092(6) .
Co1 N3 2.095(6) .
Co1 N1 2.105(7) .
O1 C1 1.318(9) .
O2 C14 1.310(9) .
N1 C15 1.455(10) .
N1 C24 1.514(10) .
N2 C16 1.473(10) .
N2 C17 1.502(10) .
N3 C20 1.467(10) .
N3 C19 1.520(9) .
N4 C21 1.486(10) .
N4 C22 1.491(10) .
C1 C14 1.400(10) .
C1 C2 1.438(11) .
C2 C3 1.397(11) .
C2 C7 1.417(11) .
C3 C4 1.404(12) .
C4 C5 1.356(13) .
C5 C6 1.365(13) .
C6 C7 1.390(12) .
C7 C8 1.479(11) .
C8 C13 1.380(11) .
C8 C9 1.420(12) .
C9 C10 1.367(13) .
C10 C11 1.395(13) .
C11 C12 1.363(12) .
C12 C13 1.411(11) .
C13 C14 1.449(11) .
C15 C16 1.500(12) .
C17 C18 1.506(11) .
C17 C25 1.539(11) .
C18 C19 1.517(12) .
C19 C26 1.516(12) .
C19 C27 1.546(12) .
C20 C21 1.503(12) .
C22 C23 1.498(12) .
C22 C28 1.524(11) .
C23 C24 1.533(12) .
C24 C30 1.521(13) .
C24 C29 1.564(13) .
C31 Cl1 1.700(13) .
C31 Cl2 1.723(13) .
P1 F5 1.477(10) .
P1 F3 1.483(9) .
P1 F1 1.491(9) .
P1 F4 1.525(10) .
P1 F2 1.532(9) .
P1 F6 1.538(9) .
Cl31 Cl32 1.168(19) .
Cl31 Cl33 1.22(3) .
Cl31 Cl33 1.77(3) 7_556
Cl31 Cl31 2.40(4) 7_556
Cl32 Cl33 1.36(4) .
Cl33 Cl31 1.77(3) 7_556
Cl33 Cl33 1.87(6) 7_556
